data_2103204
loop_
_publ_author_name
'Marsh, Richard E.'
'Kapon, Moshe'
'Hu, Shengzhi'
'Herbstein, Frank H.'

_publ_section_title
;
 Some 60 new space-group corrections
;
_journal_issue 1
_journal_name_full 'Acta Crystallographica Section B'
_journal_page_first 62
_journal_page_last 77
_journal_paper_doi 10.1107/S0108768101017128
_journal_volume 58
_journal_year 2002
_chemical_formula_sum 'C36 H34 N4'
_chemical_name_systematic (N,N'-Dibenzyl-N,N'-di(quinoline-2-methyl))-1,2-ethylenediamine
_space_group_IT_number 15
_symmetry_cell_setting monoclinic
_symmetry_space_group_name_Hall '-C 2yc'
_symmetry_space_group_name_H-M 'C 1 2/c 1'
_cell_angle_alpha 90.00
_cell_angle_beta 123.26
_cell_angle_gamma 90.00
_cell_formula_units_Z 4
_cell_length_a 30.834
_cell_length_b 6.361
_cell_length_c 17.283
_cell_volume 2834.520
_cod_data_source_file bm0047.cif
_cod_data_source_block CSD_CIF_Table_43S
_cod_original_sg_symbol_H-M ' C2/c  '
_cod_original_formula_sum ' C36H34N4    '
_cod_database_code 2103204

loop_
_symmetry_equiv_pos_as_xyz
'x, y, z'
'-x, y, -z+1/2'
'x+1/2, y+1/2, z'
'-x+1/2, y+1/2, -z+1/2'
'-x, -y, -z'
'x, -y, z-1/2'
'-x+1/2, -y+1/2, -z'
'x+1/2, -y+1/2, z-1/2'

loop_
_atom_site_label
_atom_site_fract_x
_atom_site_fract_y
_atom_site_fract_z
N1,3 .0519 .1560 -.0014
N2,4 .1672 .1684 .2309
C1,2 .0189 .0860 .0309
C3,20 -.0991 -.2549 -.0748
C4,21 -.1369 -.0984 -.1455
C5,22 -.1403 .1089 -.1182
C6,23 -.1771 .2424 -.1829
C7,24 -.2104 .1739 -.2745
C8,25 -.2495 .3055 -.3453
C9,26 -.2810 .2280 -.4338
C10,27 -.2749 .0222 -.4549
C11,28 -.2372 -.1079 -.3877
C12,29 -.2043 -.0348 -.2961
C13,30 -.0240 -.3004 .0802
C14,31 -.0543 -.3485 .1233
C15,36 -.0616 -.5534 .1411
C16,35 -.0885 -.5951 .1828
C17,34 -.1099 -.4363 .2044
C18,33 -.1030 -.2307 .1864
C19,32 -.0753 -.1874 .1471

loop_
_atom_type_symbol
C
N
